data_7057223
loop_
_publ_author_name
'Holub, Josef'
'R\%u\<zi\<ckov\'a, Zde\<nka'
'Hobza, Pavel'
'Fanfrl\'ik, Jind\<rich'
'Hnyk, Drahom\'ir'
'R\%u\<zi\<cka, Ale\<s'

_publ_section_title
;
 Various types of non-covalent interactions contributing towards crystal
 packing of halogenated diphospha-dicarbaborane with an open pentagonal
 belt
;
_journal_issue 13
_journal_name_full 'New Journal of Chemistry'
_journal_page_first 10481
_journal_paper_doi 10.1039/C8NJ00450A
_journal_volume 42
_journal_year 2018
_chemical_formula_moiety 'C2 H7 B7 Cl I P2'
_chemical_formula_sum 'C2 H7 B7 Cl I P2'
_chemical_formula_weight 331.04
_space_group_crystal_system monoclinic
_space_group_IT_number 14
_space_group_name_Hall '-P 2ybc'
_space_group_name_H-M_alt 'P 1 21/c 1'
_symmetry_space_group_name_Hall '-P 2ybc'
_symmetry_space_group_name_H-M 'P 1 21/c 1'
_atom_sites_solution_hydrogens mixed
_audit_creation_method 'APEX3 v2016.5-0'
_audit_update_record
;
2018-01-24 deposited with the CCDC.
2018-03-19 downloaded from the CCDC.
;
_cell_angle_alpha 90
_cell_angle_beta 115.7460(10)
_cell_angle_gamma 90
_cell_formula_units_Z 4
_cell_length_a 11.9909(6)
_cell_length_b 7.4346(4)
_cell_length_c 13.3364(7)
_cell_measurement_reflns_used 33485
_cell_measurement_temperature 150(2)
_cell_measurement_theta_max 28
_cell_measurement_theta_min 1
_cell_volume 1070.88(10)
_computing_cell_refinement 'APEX3 v2016.5-0 (Bruker AXS)'
_computing_data_collection 'Bruker Instrument Service vV6.2.3'
_computing_data_reduction 'SAINT V8.37A (Bruker AXS Inc., 2015)'
_computing_molecular_graphics 'Platon (Spek, 2009)'
_computing_publication_material 'Platon (Spek, 2009)'
_computing_structure_refinement 'SHELXL-2014/7 (Sheldrick, 2014)'
_computing_structure_solution 'XT, VERSION 2014/5'
_diffrn_ambient_temperature 150(2)
_diffrn_detector_area_resol_mean 10.4167
_diffrn_measured_fraction_theta_full 0.998
_diffrn_measured_fraction_theta_max 0.998
_diffrn_measurement_device_type 'Bruker D8 - Venture'
_diffrn_measurement_method '\f and \w scans to fill the Ewald sphere'
_diffrn_radiation_type MoK\a
_diffrn_radiation_wavelength 0.71073
_diffrn_reflns_av_R_equivalents 0.0227
_diffrn_reflns_av_unetI/netI 0.0125
_diffrn_reflns_Laue_measured_fraction_full 0.998
_diffrn_reflns_Laue_measured_fraction_max 0.998
_diffrn_reflns_limit_h_max 16
_diffrn_reflns_limit_h_min -15
_diffrn_reflns_limit_k_max 9
_diffrn_reflns_limit_k_min -9
_diffrn_reflns_limit_l_max 17
_diffrn_reflns_limit_l_min -17
_diffrn_reflns_number 32315
_diffrn_reflns_point_group_measured_fraction_full 0.998
_diffrn_reflns_point_group_measured_fraction_max 0.998
_diffrn_reflns_theta_full 25.242
_diffrn_reflns_theta_max 28.319
_diffrn_reflns_theta_min 3.083
_diffrn_source 'sealed X-ray tube'
_exptl_absorpt_coefficient_mu 3.474
_exptl_absorpt_correction_T_max 0.7457
_exptl_absorpt_correction_T_min 0.5442
_exptl_absorpt_correction_type multi-scan
_exptl_absorpt_process_details
;
SADABS-2016/2 - Bruker AXS area detector
scaling and absorption correction
;
_exptl_crystal_colour colourless
_exptl_crystal_density_diffrn 2.053
_exptl_crystal_description block
_exptl_crystal_F_000 616
_exptl_crystal_size_max 0.33
_exptl_crystal_size_mid 0.28
_exptl_crystal_size_min 0.17
_refine_diff_density_max 0.621
_refine_diff_density_min -1.677
_refine_diff_density_rms 0.206
_refine_ls_extinction_method none
_refine_ls_goodness_of_fit_ref 1.379
_refine_ls_hydrogen_treatment mixed
_refine_ls_matrix_type full
_refine_ls_number_parameters 126
_refine_ls_number_reflns 2657
_refine_ls_number_restraints 0
_refine_ls_restrained_S_all 1.379
_refine_ls_R_factor_all 0.0192
_refine_ls_R_factor_gt 0.0189
_refine_ls_shift/su_max 0.002
_refine_ls_shift/su_mean 0.000
_refine_ls_structure_factor_coef Fsqd
_refine_ls_weighting_details 'w=1/[\s^2^(Fo^2^)+(0.0307P)^2^+0.2826P] where P=(Fo^2^+2Fc^2^)/3'
_refine_ls_weighting_scheme calc
_refine_ls_wR_factor_gt 0.0551
_refine_ls_wR_factor_ref 0.0553
_reflns_Friedel_coverage 0.000
_reflns_number_gt 2613
_reflns_number_total 2657
_reflns_threshold_expression 'I > 2\s(I)'
_cod_data_source_file c8nj00450a2.cif
_cod_data_source_block 4
_cod_depositor_comments 'Adding full bibliography for 7057223.cif.'
_cod_database_code 7057223
_shelx_space_group_comment
;
The symmetry employed for this shelxl refinement is uniquely defined
by the following loop, which should always be used as a source of
symmetry information in preference to the above space-group names.
They are only intended as comments.
;
_exptl_absorpt_special_details
;
The ratio of minimum to maximum
apparent transmission was 0.730
;

loop_
_space_group_symop_operation_xyz
'x, y, z'
'-x, y+1/2, -z+1/2'
'-x, -y, -z'
'x, -y-1/2, z-1/2'

loop_
_atom_site_label
_atom_site_type_symbol
_atom_site_fract_x
_atom_site_fract_y
_atom_site_fract_z
_atom_site_U_iso_or_equiv
_atom_site_adp_type
_atom_site_occupancy
_atom_site_site_symmetry_order
_atom_site_calc_flag
_atom_site_refinement_flags_posn
_atom_site_refinement_flags_adp
I1 I 0.39772(2) 0.70440(2) 0.53770(2) 0.01834(6) Uani 1 1 d . .
Cl1 Cl 1.05161(4) 0.73518(7) 0.92019(4) 0.02255(10) Uani 1 1 d . .
B1 B 0.78463(17) 0.8683(2) 0.84934(15) 0.0150(3) Uani 1 1 d . .
H1 H 0.8203 0.9620 0.9224 0.018 Uiso 1 1 calc R U
B2 B 0.81303(18) 0.9127(3) 0.73222(16) 0.0177(3) Uani 1 1 d . .
H2 H 0.8647 1.0360 0.7283 0.021 Uiso 1 1 calc R U
B3 B 0.89053(18) 0.7262(2) 0.82726(16) 0.0145(3) Uani 1 1 d . .
B4 B 0.77536(17) 0.6345(3) 0.86920(15) 0.0148(3) Uani 1 1 d . .
H4 H 0.8025 0.5773 0.9543 0.018 Uiso 1 1 calc R U
B5 B 0.63681(17) 0.7602(3) 0.80037(16) 0.0144(3) Uani 1 1 d . .
H5 H 0.5710 0.7840 0.8382 0.017 Uiso 1 1 calc R U
B6 B 0.65952(17) 0.9262(2) 0.71893(15) 0.0151(3) Uani 1 1 d . .
H6 H 0.6082 1.0567 0.7046 0.018 Uiso 1 1 calc R U
C9 C 0.65582(15) 0.5590(2) 0.74679(13) 0.0148(3) Uani 1 1 d . .
H9 H 0.612(2) 0.467(4) 0.757(2) 0.027(6) Uiso 1 1 d . .
B10 B 0.59340(18) 0.7136(2) 0.65495(16) 0.0142(4) Uani 1 1 d . .
C11 C 0.69043(17) 0.8146(2) 0.62125(15) 0.0157(3) Uani 1 1 d . .
H11 H 0.669(2) 0.877(3) 0.557(2) 0.024(6) Uiso 1 1 d . .
P8 P 0.80830(4) 0.47697(6) 0.75859(4) 0.01706(10) Uani 1 1 d . .
P7 P 0.83665(4) 0.68611(6) 0.65556(4) 0.01806(10) Uani 1 1 d . .

loop_
_atom_site_aniso_label
_atom_site_aniso_U_11
_atom_site_aniso_U_22
_atom_site_aniso_U_33
_atom_site_aniso_U_23
_atom_site_aniso_U_13
_atom_site_aniso_U_12
I1 0.01330(8) 0.02104(9) 0.01519(8) 0.00033(3) 0.00108(6) 0.00131(3)
Cl1 0.0128(2) 0.0279(2) 0.0216(2) -0.00378(17) 0.00248(17) 0.00061(16)
B1 0.0167(8) 0.0135(8) 0.0143(8) -0.0011(6) 0.0065(7) 0.0006(6)
B2 0.0181(9) 0.0164(8) 0.0200(9) 0.0014(7) 0.0095(7) -0.0009(7)
B3 0.0130(8) 0.0160(8) 0.0139(8) -0.0009(6) 0.0051(7) 0.0009(6)
B4 0.0150(8) 0.0166(9) 0.0118(7) 0.0004(6) 0.0051(6) -0.0002(7)
B5 0.0134(8) 0.0162(8) 0.0135(8) 0.0010(7) 0.0057(7) 0.0003(7)
B6 0.0157(8) 0.0144(8) 0.0157(8) 0.0003(6) 0.0073(7) 0.0012(6)
C9 0.0152(7) 0.0125(7) 0.0143(7) 0.0005(6) 0.0042(6) -0.0019(6)
B10 0.0131(9) 0.0161(9) 0.0111(8) 0.0004(6) 0.0033(7) 0.0010(6)
C11 0.0160(8) 0.0188(8) 0.0120(8) 0.0044(6) 0.0058(6) 0.0032(6)
P8 0.0184(2) 0.01265(19) 0.0165(2) -0.00144(15) 0.00422(17) 0.00343(15)
P7 0.0179(2) 0.0244(2) 0.0140(2) -0.00045(15) 0.00891(18) 0.00355(16)

loop_
_atom_type_symbol
_atom_type_description
_atom_type_scat_dispersion_real
_atom_type_scat_dispersion_imag
_atom_type_scat_source
C C 0.0033 0.0016 'International Tables Vol C Tables 4.2.6.8 and 6.1.1.4'
H H 0.0000 0.0000 'International Tables Vol C Tables 4.2.6.8 and 6.1.1.4'
B B 0.0013 0.0007 'International Tables Vol C Tables 4.2.6.8 and 6.1.1.4'
Cl Cl 0.1484 0.1585 'International Tables Vol C Tables 4.2.6.8 and 6.1.1.4'
I I -0.4742 1.8119 'International Tables Vol C Tables 4.2.6.8 and 6.1.1.4'
P P 0.1023 0.0942 'International Tables Vol C Tables 4.2.6.8 and 6.1.1.4'

loop_
_geom_angle_atom_site_label_1
_geom_angle_atom_site_label_2
_geom_angle_atom_site_label_3
_geom_angle
B2 B1 B4 111.35(13)
B2 B1 B3 62.45(11)
B4 B1 B3 62.30(10)
B2 B1 B6 59.85(10)
B4 B1 B6 107.55(13)
B3 B1 B6 109.94(13)
B2 B1 B5 107.54(13)
B4 B1 B5 59.81(11)
B3 B1 B5 109.81(13)
B6 B1 B5 58.26(10)
B2 B1 H1 120.3
B4 B1 H1 120.4
B3 B1 H1 119.0
B6 B1 H1 122.6
B5 B1 H1 122.7
C11 B2 B1 105.01(13)
C11 B2 B6 58.60(10)
B1 B2 B6 60.60(10)
C11 B2 B3 105.05(13)
B1 B2 B3 58.88(10)
B6 B2 B3 107.69(13)
C11 B2 P7 58.54(8)
B1 B2 P7 114.09(11)
B6 B2 P7 111.00(12)
B3 B2 P7 65.56(9)
C11 B2 H2 125.9
B1 B2 H2 121.1
B6 B2 H2 121.3
B3 B2 H2 121.7
P7 B2 H2 116.7
B1 B3 Cl1 119.95(12)
B1 B3 B4 58.77(10)
Cl1 B3 B4 122.24(12)
B1 B3 B2 58.67(10)
Cl1 B3 B2 121.42(12)
B4 B3 B2 105.62(13)
B1 B3 P8 111.22(11)
Cl1 B3 P8 119.62(10)
B4 B3 P8 62.22(8)
B2 B3 P8 111.24(11)
B1 B3 P7 111.12(11)
Cl1 B3 P7 119.12(10)
B4 B3 P7 111.24(11)
B2 B3 P7 62.18(9)
P8 B3 P7 62.67(6)
C9 B4 B1 104.90(12)
C9 B4 B5 58.52(10)
B1 B4 B5 60.71(11)
C9 B4 B3 104.94(12)
B1 B4 B3 58.93(10)
B5 B4 B3 107.85(13)
C9 B4 P8 58.44(8)
B1 B4 P8 114.14(11)
B5 B4 P8 110.97(11)
B3 B4 P8 65.60(8)
C9 B4 H4 126.1
B1 B4 H4 121.0
B5 B4 H4 121.2
B3 B4 H4 121.7
P8 B4 H4 116.8
C9 B5 B6 105.84(13)
C9 B5 B4 59.49(10)
B6 B5 B4 109.31(13)
C9 B5 B1 104.70(13)
B6 B5 B1 60.75(11)
B4 B5 B1 59.48(10)
C9 B5 B10 54.19(10)
B6 B5 B10 61.15(10)
B4 B5 B10 102.84(13)
B1 B5 B10 104.77(13)
C9 B5 H5 124.9
B6 B5 H5 120.0
B4 B5 H5 122.3
B1 B5 H5 123.0
B10 B5 H5 125.6
C11 B6 B5 105.95(13)
C11 B6 B2 59.42(11)
B5 B6 B2 109.52(13)
C11 B6 B1 104.82(13)
B5 B6 B1 60.99(11)
B2 B6 B1 59.55(10)
C11 B6 B10 54.11(10)
B5 B6 B10 61.28(11)
B2 B6 B10 102.77(13)
B1 B6 B10 105.04(13)
C11 B6 H6 125.0
B5 B6 H6 119.8
B2 B6 H6 122.4
B1 B6 H6 122.8
B10 B6 H6 125.5
B10 C9 B5 65.92(11)
B10 C9 B4 114.04(13)
B5 C9 B4 61.99(11)
B10 C9 P8 114.35(12)
B5 C9 P8 123.51(11)
B4 C9 P8 69.36(8)
B10 C9 H9 123.3(16)
B5 C9 H9 113.9(16)
B4 C9 H9 113.2(15)
P8 C9 H9 110.3(16)
C11 B10 C9 113.19(15)
C11 B10 B6 60.01(10)
C9 B10 B6 107.56(13)
C11 B10 B5 107.73(14)
C9 B10 B5 59.89(10)
B6 B10 B5 57.57(11)
C11 B10 I1 119.91(12)
C9 B10 I1 121.54(12)
B6 B10 I1 118.69(11)
B5 B10 I1 119.52(12)
B10 C11 B6 65.88(11)
B10 C11 B2 114.07(14)
B6 C11 B2 61.98(11)
B10 C11 P7 114.15(11)
B6 C11 P7 123.37(12)
B2 C11 P7 69.39(9)
B10 C11 H11 124.1(15)
B6 C11 H11 113.9(16)
B2 C11 H11 112.4(16)
P7 C11 H11 110.0(15)
C9 P8 B4 52.20(7)
C9 P8 B3 90.32(7)
B4 P8 B3 52.18(7)
C9 P8 P7 97.35(5)
B4 P8 P7 100.15(6)
B3 P8 P7 58.69(5)
C11 P7 B2 52.07(8)
C11 P7 B3 90.34(8)
B2 P7 B3 52.26(8)
C11 P7 P8 97.54(6)
B2 P7 P8 100.19(6)
B3 P7 P8 58.64(5)

loop_
_geom_bond_atom_site_label_1
_geom_bond_atom_site_label_2
_geom_bond_distance
I1 B10 2.184(2)
Cl1 B3 1.786(2)
B1 B2 1.768(3)
B1 B4 1.769(2)
B1 B3 1.772(3)
B1 B6 1.787(3)
B1 B5 1.791(3)
B1 H1 1.1200
B2 C11 1.730(3)
B2 B6 1.774(3)
B2 B3 1.836(3)
B2 P7 2.053(2)
B2 H2 1.1200
B3 B4 1.832(3)
B3 P8 2.1117(19)
B3 P7 2.113(2)
B4 C9 1.732(2)
B4 B5 1.775(3)
B4 P8 2.0516(18)
B4 H4 1.1200
B5 C9 1.715(3)
B5 B6 1.742(3)
B5 B10 1.810(3)
B5 H5 1.1200
B6 C11 1.715(2)
B6 B10 1.807(3)
B6 H6 1.1200
C9 B10 1.608(2)
C9 P8 1.8681(17)
C9 H9 0.91(3)
B10 C11 1.604(3)
C11 P7 1.8706(19)
C11 H11 0.91(3)
P8 P7 2.1970(6)
